data_2209935
loop_
_publ_author_name
'Portilla, Jaime'
'Torre, Jos\'e M. de la'
'Cobo, Justo'
'Low, John N.'
'Glidewell, Christopher'

_publ_section_title
;6-(2-Hydroxybenzoyl)-2-(4-methylphenyl)-5-methyl-7-phenylpyrazolo[1,5-<i>a</i>]pyrimidine:
 complex sheets built from C---H&#x00B7;&#x00B7;&#x00B7;N and
 C---H&#x00B7;&#x00B7;&#x00B7;O hydrogen bonds
;
_journal_coeditor_code LH2121
_journal_issue 8
_journal_name_full 'Acta Crystallographica Section E'
_journal_page_first o3195
_journal_page_last o3197
_journal_paper_doi 10.1107/S1600536806025220
_journal_volume 62
_journal_year 2006
_chemical_formula_moiety 'C27 H21 N3 O2'
_chemical_formula_sum 'C27 H21 N3 O2'
_chemical_formula_weight 419.47
_chemical_name_systematic
;
6-(2-Hydroxybenzoyl)-2-(4-methylphenyl)-5-methyl-7-
phenylpyrazolo[1,5-a]pyrimidine
;
_space_group_IT_number 15
_symmetry_cell_setting monoclinic
_symmetry_space_group_name_Hall '-C 2yc'
_symmetry_space_group_name_H-M 'C 1 2/c 1'
_atom_sites_solution_hydrogens geom
_atom_sites_solution_primary direct
_atom_sites_solution_secondary difmap
_cell_angle_alpha 90.00
_cell_angle_beta 108.599(2)
_cell_angle_gamma 90.00
_cell_formula_units_Z 8
_cell_length_a 38.7649(11)
_cell_length_b 6.7864(2)
_cell_length_c 16.7002(5)
_cell_measurement_reflns_used 4751
_cell_measurement_temperature 120(2)
_cell_measurement_theta_max 27.50
_cell_measurement_theta_min 2.46
_cell_volume 4163.9(2)
_computing_cell_refinement 'DENZO (Otwinowski & Minor, 1997) and COLLECT'
_computing_data_collection 'COLLECT (Nonius, 1999)'
_computing_data_reduction 'DENZO and COLLECT'
_computing_molecular_graphics 'PLATON (Spek, 2003)'
_computing_publication_material 'SHELXL97 and PRPKAPPA (Ferguson, 1999)'
_computing_structure_refinement 'OSCAIL (McArdle, 2003) and SHELXL97 (Sheldrick, 1997)'
_computing_structure_solution 'SIR2004 (Burla <i>et al.</i>,  2005)'
_diffrn_ambient_temperature 120(2)
_diffrn_detector_area_resol_mean 9.091
_diffrn_measured_fraction_theta_full 0.993
_diffrn_measured_fraction_theta_max 0.993
_diffrn_measurement_device_type 'Bruker Nonius KappaCCD area-detector'
_diffrn_measurement_method '\f and \w'
_diffrn_radiation_monochromator graphite
_diffrn_radiation_source 'Bruker Nonius FR591 rotating anode'
_diffrn_radiation_type 'Mo K\a'
_diffrn_radiation_wavelength 0.71073
_diffrn_reflns_av_R_equivalents 0.0358
_diffrn_reflns_av_sigmaI/netI 0.0275
_diffrn_reflns_limit_h_max 50
_diffrn_reflns_limit_h_min -50
_diffrn_reflns_limit_k_max 8
_diffrn_reflns_limit_k_min -8
_diffrn_reflns_limit_l_max 21
_diffrn_reflns_limit_l_min -20
_diffrn_reflns_number 30599
_diffrn_reflns_theta_full 27.50
_diffrn_reflns_theta_max 27.50
_diffrn_reflns_theta_min 2.46
_diffrn_standards_decay_% 0
_exptl_absorpt_coefficient_mu 0.086
_exptl_absorpt_correction_T_max 0.983
_exptl_absorpt_correction_T_min 0.964
_exptl_absorpt_correction_type multi-scan
_exptl_absorpt_process_details '(SADABS; Sheldrick, 2003)'
_exptl_crystal_colour yellow
_exptl_crystal_density_diffrn 1.338
_exptl_crystal_density_method 'not measured'
_exptl_crystal_description lath
_exptl_crystal_F_000 1760
_exptl_crystal_size_max 0.80
_exptl_crystal_size_mid 0.50
_exptl_crystal_size_min 0.20
_refine_diff_density_max 0.334
_refine_diff_density_min -0.253
_refine_ls_extinction_method none
_refine_ls_goodness_of_fit_ref 1.021
_refine_ls_hydrogen_treatment constr
_refine_ls_matrix_type full
_refine_ls_number_parameters 291
_refine_ls_number_reflns 4751
_refine_ls_number_restraints 0
_refine_ls_restrained_S_all 1.021
_refine_ls_R_factor_all 0.0615
_refine_ls_R_factor_gt 0.0446
_refine_ls_shift/su_max 0.001
_refine_ls_shift/su_mean 0.000
_refine_ls_structure_factor_coef Fsqd
_refine_ls_weighting_details 'w = 1/[\s^2^(Fo^2^)+(0.0575P)^2^+3.7732P] where P=(Fo^2^+2Fc^2^)/3'
_refine_ls_weighting_scheme calc
_refine_ls_wR_factor_gt 0.1116
_refine_ls_wR_factor_ref 0.1206
_reflns_number_gt 3797
_reflns_number_total 4751
_reflns_threshold_expression I>2\s(I)
_cod_data_source_file lh2121.cif
_cod_data_source_block I
_cod_original_sg_symbol_H-M 'C 2/c'
_cod_database_code 2209935
_cod_database_fobs_code 2209935

loop_
_symmetry_equiv_pos_as_xyz
'x, y, z'
'-x, y, -z+1/2'
'-x, -y, -z'
'x, -y, z+1/2'
'x+1/2, y+1/2, z'
'-x+1/2, y+1/2, -z+1/2'
'-x+1/2, -y+1/2, -z'
'x+1/2, -y+1/2, z+1/2'

loop_
_atom_site_type_symbol
_atom_site_label
_atom_site_fract_x
_atom_site_fract_y
_atom_site_fract_z
_atom_site_U_iso_or_equiv
_atom_site_adp_type
_atom_site_calc_flag
_atom_site_refinement_flags
_atom_site_occupancy
N N1 0.64536(3) 0.64378(18) 0.73713(7) 0.0241(3) Uani d . 1
C C2 0.67725(4) 0.7409(2) 0.76857(8) 0.0225(3) Uani d . 1
C C21 0.67888(4) 0.9261(2) 0.81559(8) 0.0228(3) Uani d . 1
C C22 0.71209(4) 1.0247(2) 0.84866(9) 0.0277(3) Uani d . 1
C C23 0.71402(4) 1.2014(2) 0.89185(9) 0.0289(3) Uani d . 1
C C24 0.68331(4) 1.2854(2) 0.90335(9) 0.0282(3) Uani d . 1
C C241 0.68582(5) 1.4727(2) 0.95313(11) 0.0382(4) Uani d . 1
C C25 0.65025(4) 1.1876(2) 0.86945(10) 0.0299(3) Uani d . 1
C C26 0.64783(4) 1.0101(2) 0.82675(9) 0.0268(3) Uani d . 1
C C3 0.70596(4) 0.6500(2) 0.74876(9) 0.0238(3) Uani d . 1
C C3A 0.69070(4) 0.4875(2) 0.70129(8) 0.0226(3) Uani d . 1
N N4 0.70502(3) 0.34454(17) 0.66512(7) 0.0234(3) Uani d . 1
C C5 0.68290(4) 0.2098(2) 0.62001(9) 0.0240(3) Uani d . 1
C C51 0.69940(4) 0.0567(2) 0.57839(10) 0.0310(3) Uani d . 1
C C6 0.64457(4) 0.2128(2) 0.60786(9) 0.0240(3) Uani d . 1
C C67 0.62121(4) 0.0628(2) 0.54968(9) 0.0267(3) Uani d . 1
O O67 0.62591(3) -0.11379(16) 0.56964(7) 0.0373(3) Uani d . 1
C C61 0.59523(4) 0.1220(2) 0.46813(9) 0.0257(3) Uani d . 1
C C62 0.57220(4) -0.0213(2) 0.41643(10) 0.0304(3) Uani d . 1
O O62 0.57228(3) -0.21027(18) 0.44091(8) 0.0421(3) Uani d . 1
C C63 0.54909(4) 0.0291(3) 0.33721(10) 0.0380(4) Uani d . 1
C C64 0.54886(4) 0.2187(3) 0.30835(10) 0.0404(4) Uani d . 1
C C65 0.57112(5) 0.3631(3) 0.35764(10) 0.0365(4) Uani d . 1
C C66 0.59382(4) 0.3147(2) 0.43721(10) 0.0299(3) Uani d . 1
C C7 0.63000(4) 0.3528(2) 0.64733(8) 0.0235(3) Uani d . 1
C C71 0.59079(4) 0.3629(2) 0.63969(9) 0.0262(3) Uani d . 1
C C72 0.57238(4) 0.1894(3) 0.64525(9) 0.0323(4) Uani d . 1
C C73 0.53492(4) 0.1940(3) 0.62985(11) 0.0398(4) Uani d . 1
C C74 0.51589(4) 0.3687(3) 0.60952(11) 0.0413(4) Uani d . 1
C C75 0.53420(4) 0.5409(3) 0.60536(10) 0.0378(4) Uani d . 1
C C76 0.57165(4) 0.5397(2) 0.62136(9) 0.0308(3) Uani d . 1
N N7A 0.65374(3) 0.48960(18) 0.69467(7) 0.0226(3) Uani d . 1
H H22 0.7335 0.9704 0.8415 0.033 Uiso calc R 1
H H23 0.7368 1.2661 0.9140 0.035 Uiso calc R 1
H H24A 0.6830 1.4424 1.0081 0.057 Uiso calc R 1
H H24B 0.6665 1.5633 0.9220 0.057 Uiso calc R 1
H H24C 0.7096 1.5342 0.9618 0.057 Uiso calc R 1
H H25 0.6288 1.2439 0.8757 0.036 Uiso calc R 1
H H26 0.6250 0.9456 0.8050 0.032 Uiso calc R 1
H H3 0.7306 0.6916 0.7647 0.029 Uiso calc R 1
H H51A 0.7248 0.0911 0.5860 0.046 Uiso calc R 1
H H51B 0.6857 0.0512 0.5179 0.046 Uiso calc R 1
H H51C 0.6984 -0.0722 0.6040 0.046 Uiso calc R 1
H H62 0.5916 -0.2188 0.4937 0.051 Uiso d R 1
H H63 0.5334 -0.0671 0.3029 0.046 Uiso calc R 1
H H64 0.5332 0.2518 0.2536 0.049 Uiso calc R 1
H H65 0.5707 0.4937 0.3368 0.044 Uiso calc R 1
H H66 0.6087 0.4135 0.4716 0.036 Uiso calc R 1
H H72 0.5853 0.0688 0.6595 0.039 Uiso calc R 1
H H73 0.5223 0.0758 0.6334 0.048 Uiso calc R 1
H H74 0.4903 0.3705 0.5984 0.050 Uiso calc R 1
H H75 0.5211 0.6611 0.5914 0.045 Uiso calc R 1
H H76 0.5842 0.6593 0.6198 0.037 Uiso calc R 1

loop_
_atom_site_aniso_label
_atom_site_aniso_U_11
_atom_site_aniso_U_22
_atom_site_aniso_U_33
_atom_site_aniso_U_12
_atom_site_aniso_U_13
_atom_site_aniso_U_23
N1 0.0206(6) 0.0306(7) 0.0204(6) -0.0027(5) 0.0057(5) -0.0040(5)
C2 0.0190(6) 0.0288(8) 0.0174(6) -0.0027(5) 0.0025(5) 0.0012(5)
C21 0.0218(7) 0.0275(7) 0.0181(6) -0.0007(5) 0.0050(5) 0.0022(5)
C22 0.0221(7) 0.0317(8) 0.0291(8) -0.0020(6) 0.0081(6) -0.0024(6)
C23 0.0271(7) 0.0288(8) 0.0292(8) -0.0056(6) 0.0068(6) -0.0021(6)
C24 0.0346(8) 0.0262(8) 0.0239(7) 0.0012(6) 0.0095(6) 0.0030(6)
C241 0.0461(10) 0.0320(9) 0.0365(9) 0.0011(7) 0.0133(7) -0.0048(7)
C25 0.0274(8) 0.0332(8) 0.0294(8) 0.0064(6) 0.0098(6) 0.0026(6)
C26 0.0207(7) 0.0321(8) 0.0258(7) -0.0006(6) 0.0050(6) 0.0010(6)
C3 0.0182(6) 0.0293(8) 0.0218(7) -0.0030(5) 0.0036(5) -0.0003(6)
C3A 0.0172(6) 0.0298(8) 0.0195(6) -0.0008(5) 0.0041(5) 0.0020(6)
N4 0.0202(6) 0.0261(6) 0.0222(6) -0.0001(5) 0.0043(5) -0.0001(5)
C5 0.0226(7) 0.0266(7) 0.0202(7) 0.0003(6) 0.0034(5) 0.0034(6)
C51 0.0279(8) 0.0296(8) 0.0334(8) 0.0012(6) 0.0069(6) -0.0055(6)
C6 0.0218(7) 0.0271(8) 0.0201(6) -0.0032(6) 0.0025(5) 0.0013(6)
C67 0.0248(7) 0.0278(8) 0.0275(7) -0.0047(6) 0.0085(6) -0.0011(6)
O67 0.0382(6) 0.0295(6) 0.0383(6) -0.0067(5) 0.0040(5) 0.0040(5)
C61 0.0204(7) 0.0315(8) 0.0248(7) -0.0013(6) 0.0065(6) -0.0036(6)
C62 0.0243(7) 0.0369(9) 0.0306(8) -0.0080(6) 0.0098(6) -0.0069(7)
O62 0.0417(7) 0.0394(7) 0.0410(7) -0.0167(5) 0.0072(5) -0.0067(5)
C63 0.0282(8) 0.0547(11) 0.0288(8) -0.0130(7) 0.0057(6) -0.0085(8)
C64 0.0291(8) 0.0612(12) 0.0259(8) -0.0008(8) 0.0017(6) 0.0009(8)
C65 0.0345(9) 0.0411(10) 0.0313(8) 0.0041(7) 0.0065(7) 0.0043(7)
C66 0.0275(7) 0.0333(8) 0.0272(8) -0.0005(6) 0.0061(6) -0.0025(6)
C7 0.0205(7) 0.0293(8) 0.0187(6) -0.0046(5) 0.0035(5) 0.0009(6)
C71 0.0206(7) 0.0372(8) 0.0193(7) -0.0061(6) 0.0039(5) -0.0048(6)
C72 0.0273(8) 0.0428(9) 0.0260(8) -0.0091(7) 0.0072(6) -0.0005(7)
C73 0.0279(8) 0.0571(11) 0.0345(9) -0.0163(8) 0.0101(7) -0.0012(8)
C74 0.0194(7) 0.0691(13) 0.0337(9) -0.0083(8) 0.0062(6) -0.0070(8)
C75 0.0240(8) 0.0532(11) 0.0328(9) 0.0010(7) 0.0044(6) -0.0077(8)
C76 0.0222(7) 0.0414(9) 0.0266(7) -0.0032(6) 0.0047(6) -0.0052(7)
N7A 0.0178(6) 0.0292(6) 0.0196(6) -0.0027(5) 0.0045(4) -0.0018(5)

loop_
_atom_type_symbol
_atom_type_description
_atom_type_scat_dispersion_real
_atom_type_scat_dispersion_imag
_atom_type_scat_source
C C 0.0033 0.0016 'International Tables Vol C Tables 4.2.6.8 and 6.1.1.4'
H H 0.0000 0.0000 'International Tables Vol C Tables 4.2.6.8 and 6.1.1.4'
N N 0.0061 0.0033 'International Tables Vol C Tables 4.2.6.8 and 6.1.1.4'
O O 0.0106 0.0060 'International Tables Vol C Tables 4.2.6.8 and 6.1.1.4'

loop_
_geom_angle_atom_site_label_1
_geom_angle_atom_site_label_2
_geom_angle_atom_site_label_3
_geom_angle
_geom_angle_publ_flag
C2 N1 N7A 103.70(11) no
N1 C2 C3 113.00(13) no
N1 C2 C21 120.14(12) no
C3 C2 C21 126.83(12) no
C26 C21 C22 118.38(14) no
C26 C21 C2 121.83(13) no
C22 C21 C2 119.77(13) no
C23 C22 C21 120.56(14) no
C23 C22 H22 119.7 no
C21 C22 H22 119.7 no
C24 C23 C22 121.35(14) no
C24 C23 H23 119.3 no
C22 C23 H23 119.3 no
C23 C24 C25 117.82(14) no
C23 C24 C241 121.09(14) no
C25 C24 C241 121.07(14) no
C24 C241 H24A 109.5 no
C24 C241 H24B 109.5 no
H24A C241 H24B 109.5 no
C24 C241 H24C 109.5 no
H24A C241 H24C 109.5 no
H24B C241 H24C 109.5 no
C26 C25 C24 121.68(14) no
C26 C25 H25 119.2 no
C24 C25 H25 119.2 no
C25 C26 C21 120.20(14) no
C25 C26 H26 119.9 no
C21 C26 H26 119.9 no
C3A C3 C2 105.11(12) no
C3A C3 H3 127.4 no
C2 C3 H3 127.4 no
N4 C3A C3 132.04(13) no
N4 C3A N7A 121.80(12) no
C3 C3A N7A 106.16(12) no
C5 N4 C3A 118.00(12) no
N4 C5 C6 121.89(13) no
N4 C5 C51 116.77(13) no
C6 C5 C51 121.29(13) no
C5 C51 H51A 109.5 no
C5 C51 H51B 109.5 no
H51A C51 H51B 109.5 no
C5 C51 H51C 109.5 no
H51A C51 H51C 109.5 no
H51B C51 H51C 109.5 no
C7 C6 C5 120.48(13) no
C7 C6 C67 121.65(13) no
C5 C6 C67 117.86(13) no
O67 C67 C61 120.77(13) no
O67 C67 C6 118.40(13) no
C61 C67 C6 120.68(13) no
C66 C61 C62 118.34(14) no
C66 C61 C67 122.14(13) no
C62 C61 C67 119.42(14) no
O62 C62 C63 117.67(14) no
O62 C62 C61 122.05(14) no
C63 C62 C61 120.28(15) no
C62 O62 H62 105.2 no
C64 C63 C62 119.82(15) no
C64 C63 H63 120.1 no
C62 C63 H63 120.1 no
C63 C64 C65 121.32(15) no
C63 C64 H64 119.3 no
C65 C64 H64 119.3 no
C66 C65 C64 119.18(16) no
C66 C65 H65 120.4 no
C64 C65 H65 120.4 no
C65 C66 C61 121.05(15) no
C65 C66 H66 119.5 no
C61 C66 H66 119.5 no
N7A C7 C6 116.24(12) no
N7A C7 C71 119.98(12) no
C6 C7 C71 123.77(13) no
C76 C71 C72 119.58(14) no
C76 C71 C7 121.17(13) no
C72 C71 C7 119.10(14) no
C73 C72 C71 119.65(16) no
C73 C72 H72 120.2 no
C71 C72 H72 120.2 no
C74 C73 C72 120.58(16) no
C74 C73 H73 119.7 no
C72 C73 H73 119.7 no
C75 C74 C73 119.77(15) no
C75 C74 H74 120.1 no
C73 C74 H74 120.1 no
C74 C75 C76 120.53(17) no
C74 C75 H75 119.7 no
C76 C75 H75 119.7 no
C75 C76 C71 119.85(15) no
C75 C76 H76 120.1 no
C71 C76 H76 120.1 no
N1 N7A C7 126.51(11) no
N1 N7A C3A 112.01(11) no
C7 N7A C3A 121.43(12) no

loop_
_geom_bond_atom_site_label_1
_geom_bond_atom_site_label_2
_geom_bond_distance
_geom_bond_publ_flag
N1 C2 1.3505(18) y
C2 C3 1.4013(19) y
C3 C3A 1.377(2) y
C3A N4 1.3525(18) y
N4 C5 1.3141(18) y
C5 C6 1.4342(19) y
C6 C7 1.376(2) y
C7 N7A 1.3675(18) y
N7A N1 1.3603(16) y
C3A N7A 1.4011(17) y
C2 C21 1.472(2) no
C21 C26 1.397(2) no
C21 C22 1.399(2) no
C22 C23 1.389(2) no
C22 H22 0.95 no
C23 C24 1.387(2) no
C23 H23 0.95 no
C24 C25 1.393(2) no
C24 C241 1.505(2) no
C241 H24A 0.98 no
C241 H24B 0.98 no
C241 H24C 0.98 no
C25 C26 1.388(2) no
C25 H25 0.95 no
C26 H26 0.95 no
C3 H3 0.95 no
C5 C51 1.502(2) no
C51 H51A 0.98 no
C51 H51B 0.98 no
C51 H51C 0.98 no
C6 C67 1.496(2) no
C67 O67 1.2418(19) no
C67 C61 1.468(2) no
C61 C66 1.400(2) no
C61 C62 1.413(2) no
C62 O62 1.346(2) no
C62 C63 1.384(2) no
O62 H62 0.96 no
C63 C64 1.373(3) no
C63 H63 0.95 no
C64 C65 1.389(2) no
C64 H64 0.95 no
C65 C66 1.379(2) no
C65 H65 0.95 no
C66 H66 0.95 no
C7 C71 1.4857(19) no
C71 C76 1.393(2) no
C71 C72 1.395(2) no
C72 C73 1.392(2) no
C72 H72 0.95 no
C73 C74 1.380(3) no
C73 H73 0.95 no
C74 C75 1.380(3) no
C74 H74 0.95 no
C75 C76 1.390(2) no
C75 H75 0.95 no
C76 H76 0.95 no

loop_
_geom_hbond_atom_site_label_D
_geom_hbond_atom_site_label_H
_geom_hbond_atom_site_label_A
_geom_hbond_site_symmetry_A
_geom_hbond_distance_DH
_geom_hbond_distance_HA
_geom_hbond_distance_DA
_geom_hbond_angle_DHA
_geom_hbond_publ_flag
O62 H62 O67 . 0.96 1.68 2.554(2) 150 y
C3 H3 N4 6_656 0.95 2.61 3.543(2) 168 y
C22 H22 N4 6_656 0.95 2.57 3.513(2) 174 y
C74 H74 O62 3_656 0.95 2.55 3.422(2) 154 y
C76 H76 O67 1_565 0.95 2.56 3.444(2) 155 y

loop_
_geom_torsion_atom_site_label_1
_geom_torsion_atom_site_label_2
_geom_torsion_atom_site_label_3
_geom_torsion_atom_site_label_4
_geom_torsion
_geom_torsion_publ_flag
N7A N1 C2 C3 -1.32(15) no
N7A N1 C2 C21 176.72(12) no
N1 C2 C21 C26 -2.2(2) no
C3 C2 C21 C26 175.57(14) no
N1 C2 C21 C22 179.38(13) y
C3 C2 C21 C22 -2.9(2) no
C26 C21 C22 C23 0.3(2) no
C2 C21 C22 C23 178.82(13) no
C21 C22 C23 C24 -0.2(2) no
C22 C23 C24 C25 -0.6(2) no
C22 C23 C24 C241 177.57(14) no
C23 C24 C25 C26 1.1(2) no
C241 C24 C25 C26 -176.99(14) no
C24 C25 C26 C21 -1.0(2) no
C22 C21 C26 C25 0.2(2) no
C2 C21 C26 C25 -178.22(13) no
N1 C2 C3 C3A 0.66(16) no
C21 C2 C3 C3A -177.23(13) no
C2 C3 C3A N4 -179.55(14) no
C2 C3 C3A N7A 0.29(15) no
C3 C3A N4 C5 -177.43(15) no
N7A C3A N4 C5 2.75(19) no
C3A N4 C5 C6 0.7(2) no
C3A N4 C5 C51 178.12(12) no
N4 C5 C6 C7 -3.5(2) no
C51 C5 C6 C7 179.21(13) no
N4 C5 C6 C67 175.04(13) no
C51 C5 C6 C67 -2.2(2) no
C7 C6 C67 O67 -116.63(16) no
C5 C6 C67 O67 64.82(18) no
C7 C6 C67 C61 67.74(19) no
C5 C6 C67 C61 -110.80(15) y
O67 C67 C61 C66 -168.53(14) no
C6 C67 C61 C66 7.0(2) no
O67 C67 C61 C62 7.7(2) no
C6 C67 C61 C62 -176.77(13) y
C66 C61 C62 O62 178.99(14) no
C67 C61 C62 O62 2.6(2) no
C66 C61 C62 C63 0.3(2) no
C67 C61 C62 C63 -176.11(14) no
O62 C62 C63 C64 -177.97(15) no
C61 C62 C63 C64 0.8(2) no
C62 C63 C64 C65 -0.9(3) no
C63 C64 C65 C66 -0.1(3) no
C64 C65 C66 C61 1.2(2) no
C62 C61 C66 C65 -1.3(2) no
C67 C61 C66 C65 174.98(14) no
C5 C6 C7 N7A 2.6(2) no
C67 C6 C7 N7A -175.93(12) no
C5 C6 C7 C71 -178.45(13) no
C67 C6 C7 C71 3.0(2) no
N7A C7 C71 C76 47.23(19) no
C6 C7 C71 C76 -131.71(15) no
N7A C7 C71 C72 -137.25(14) no
C6 C7 C71 C72 43.8(2) y
C76 C71 C72 C73 2.0(2) no
C7 C71 C72 C73 -173.62(14) no
C71 C72 C73 C74 -0.3(2) no
C72 C73 C74 C75 -0.7(3) no
C73 C74 C75 C76 0.1(3) no
C74 C75 C76 C71 1.6(2) no
C72 C71 C76 C75 -2.6(2) no
C7 C71 C76 C75 172.87(13) no
C2 N1 N7A C7 -176.01(13) no
C2 N1 N7A C3A 1.50(14) no
C6 C7 N7A N1 178.09(12) no
C71 C7 N7A N1 -0.9(2) no
C6 C7 N7A C3A 0.80(19) no
C71 C7 N7A C3A -178.21(12) no
N4 C3A N7A N1 178.71(12) no
C3 C3A N7A N1 -1.15(15) no
N4 C3A N7A C7 -3.6(2) no
C3 C3A N7A C7 176.50(12) no

loop_
_cod_related_entry_id
_cod_related_entry_database
_cod_related_entry_code
1 ChemSpider 21127690
